data_4338215
loop_
_publ_author_name
'Mayence, Arnaud'
'Navarro, Julien R. G.'
'Ma, Yanhang'
'Terasaki, Osamu'
'Bergstr\"om, Lennart'
'Oleynikov, Peter'

_publ_section_title
;
 Phase identification and structure solution by three-dimensional electron
 diffraction tomography: gd-phosphate nanorods.
;
_journal_issue 10
_journal_name_full 'Inorganic chemistry'
_journal_page_first 5067
_journal_page_last 5072
_journal_paper_doi 10.1021/ic500056r
_journal_volume 53
_journal_year 2014
_chemical_formula_sum 'Gd0.25 O4.25 P1.25'
_chemical_formula_weight 146
_chemical_name_systematic ' ?'
_space_group_IT_number 180
_symmetry_cell_setting hexagonal
_symmetry_Int_Tables_number 180
_symmetry_space_group_name_Hall 'P 62 2 (0 0 4)'
_symmetry_space_group_name_H-M 'P 62 2 2'
_cell_angle_alpha 90
_cell_angle_beta 90
_cell_angle_gamma 120
_cell_formula_units_Z 12
_cell_length_a 6.9
_cell_length_b 6.9
_cell_length_c 6.3096
_cell_measurement_temperature 293
_cell_volume 260.154
_diffrn_ambient_temperature 293
_diffrn_measured_fraction_theta_full 0.86
_diffrn_measured_fraction_theta_max 0.86
_diffrn_radiation_probe electron
_diffrn_radiation_type electron
_diffrn_radiation_wavelength 0.02508
_diffrn_reflns_av_R_equivalents 0.2422
_diffrn_reflns_av_sigmaI/netI 0.0142
_diffrn_reflns_limit_h_max 8
_diffrn_reflns_limit_h_min -7
_diffrn_reflns_limit_k_max 9
_diffrn_reflns_limit_k_min -9
_diffrn_reflns_limit_l_max 8
_diffrn_reflns_limit_l_min -8
_diffrn_reflns_number 1402
_diffrn_reflns_theta_full 0.98
_diffrn_reflns_theta_max 0.98
_diffrn_reflns_theta_min 0.17
_exptl_absorpt_coefficient_mu 0
_exptl_crystal_density_diffrn 11.1812
_exptl_crystal_F_000 333
_refine_ls_abs_structure_details '  66 of Friedel pairs used in the refinement'
_refine_ls_extinction_method none
_refine_ls_goodness_of_fit_gt 20.70
_refine_ls_goodness_of_fit_ref 20.70
_refine_ls_number_constraints 0
_refine_ls_number_parameters 7
_refine_ls_number_reflns 213
_refine_ls_number_restraints 0
_refine_ls_R_factor_all 0.1540
_refine_ls_R_factor_gt 0.1540
_refine_ls_shift/su_max 0.0267
_refine_ls_shift/su_mean 0.0085
_refine_ls_structure_factor_coef F
_refine_ls_weighting_details w=1/(\s^2^(F)+0.0001F^2^)
_refine_ls_weighting_scheme sigma
_refine_ls_wR_factor_gt 0.2523
_refine_ls_wR_factor_ref 0.2523
_reflns_number_gt 213
_reflns_number_total 213
_reflns_threshold_expression I>3\s(I)
_cod_data_source_file ic500056r_si_006.cif
_cod_data_source_block I
_cod_depositor_comments 'Adding full bibliography for 4338215.cif.'
_cod_original_cell_volume 260.1541
_cod_original_sg_symbol_Hall 'P 62;2'
_cod_database_code 4338215

loop_
_symmetry_equiv_pos_site_id
_symmetry_equiv_pos_as_xyz
1 x,y,z
2 -y,x-y,z+2/3
3 -x+y,-x,z+1/3
4 -x,-y,z
5 y,-x+y,z+2/3
6 x-y,x,z+1/3
7 y,x,-z+2/3
8 x-y,-y,-z
9 -x,-x+y,-z+1/3
10 -y,-x,-z+2/3
11 -x+y,y,-z
12 x,x-y,-z+1/3

loop_
_atom_site_label
_atom_site_type_symbol
_atom_site_fract_x
_atom_site_fract_y
_atom_site_fract_z
_atom_site_adp_type
_atom_site_U_iso_or_equiv
_atom_site_symmetry_multiplicity
_atom_site_occupancy
_atom_site_calc_flag
Gd1 Gd 0.5 0 0.5 Uiso 0.020(2) 3 1 d
P1 P 0.5 0 0 Uiso 0.025(4) 3 1 d
O1 O 0.3036(19) -0.140(2) 0.1525(15) Uiso 0.012(3) 12 1 d
